data_4068819
loop_
_publ_author_name
'Gu, Xingxing'
'Wang, Feijun'
'Qi, Ming-hui'
'Shao, Li-xiong'
'Shi, Min'

_publ_section_title
;
 Synthesis of Novel Dimeric Allylpalladium(II) Complexes from
 PdCl2-Promoted Ring-Opening Reactions of Vinylidenecyclopropanes
;
_journal_issue 5
_journal_name_full Organometallics
_journal_page_first 1569
_journal_paper_doi 10.1021/om801117g
_journal_volume 28
_journal_year 2009
_chemical_formula_sum 'C50 H40 Br2 Cl2 Pd2'
_chemical_formula_weight 1084.34
_chemical_name_systematic
; 
 ? 
;
_space_group_IT_number 14
_symmetry_cell_setting monoclinic
_symmetry_space_group_name_Hall '-P 2ybc'
_symmetry_space_group_name_H-M 'P 1 21/c 1'
_atom_sites_solution_hydrogens geom
_atom_sites_solution_primary direct
_atom_sites_solution_secondary difmap
_audit_creation_method SHELXL-97
_cell_angle_alpha 90.00
_cell_angle_beta 99.013(2)
_cell_angle_gamma 90.00
_cell_formula_units_Z 2
_cell_length_a 15.4519(12)
_cell_length_b 7.9145(6)
_cell_length_c 18.5937(15)
_cell_measurement_reflns_used 1528
_cell_measurement_temperature 293(2)
_cell_measurement_theta_max 38.796
_cell_measurement_theta_min 4.806
_cell_volume 2245.8(3)
_computing_cell_refinement 'Bruker SMART'
_computing_data_collection 'Bruker SMART'
_computing_data_reduction 'Bruker SHELXTL'
_computing_molecular_graphics 'Bruker SHELXTL'
_computing_publication_material 'Bruker SHELXTL'
_computing_structure_refinement 'SHELXL-97 (Sheldrick, 1997)'
_computing_structure_solution 'SHELXS-97 (Sheldrick, 1990)'
_diffrn_ambient_temperature 293(2)
_diffrn_measured_fraction_theta_full 0.996
_diffrn_measured_fraction_theta_max 0.996
_diffrn_measurement_device_type 'CCD area detector'
_diffrn_measurement_method 'phi and omega scans'
_diffrn_radiation_monochromator graphite
_diffrn_radiation_source 'fine-focus sealed tube'
_diffrn_radiation_type MoK\a
_diffrn_radiation_wavelength 0.71073
_diffrn_reflns_av_R_equivalents 0.1037
_diffrn_reflns_av_sigmaI/netI 0.1310
_diffrn_reflns_limit_h_max 19
_diffrn_reflns_limit_h_min -19
_diffrn_reflns_limit_k_max 9
_diffrn_reflns_limit_k_min -9
_diffrn_reflns_limit_l_max 18
_diffrn_reflns_limit_l_min -23
_diffrn_reflns_number 12281
_diffrn_reflns_theta_full 26.50
_diffrn_reflns_theta_max 26.50
_diffrn_reflns_theta_min 2.22
_exptl_absorpt_coefficient_mu 2.732
_exptl_absorpt_correction_T_max 1.00000
_exptl_absorpt_correction_T_min 0.83915
_exptl_absorpt_correction_type empirical
_exptl_absorpt_process_details sadabs
_exptl_crystal_colour yellow
_exptl_crystal_density_diffrn 1.604
_exptl_crystal_density_method 'not measured'
_exptl_crystal_description prismatic
_exptl_crystal_F_000 1072
_exptl_crystal_size_max 0.311
_exptl_crystal_size_mid 0.136
_exptl_crystal_size_min 0.029
_refine_diff_density_max 0.892
_refine_diff_density_min -0.636
_refine_diff_density_rms 0.132
_refine_ls_extinction_method none
_refine_ls_goodness_of_fit_ref 0.862
_refine_ls_hydrogen_treatment constr
_refine_ls_matrix_type full
_refine_ls_number_parameters 254
_refine_ls_number_reflns 4629
_refine_ls_number_restraints 0
_refine_ls_restrained_S_all 0.862
_refine_ls_R_factor_all 0.1001
_refine_ls_R_factor_gt 0.0568
_refine_ls_shift/su_max 0.016
_refine_ls_shift/su_mean 0.003
_refine_ls_structure_factor_coef Fsqd
_refine_ls_weighting_details 'calc w=1/[\s^2^(Fo^2^)+(0.0406P)^2^+0.0000P] where P=(Fo^2^+2Fc^2^)/3'
_refine_ls_weighting_scheme calc
_refine_ls_wR_factor_gt 0.1132
_refine_ls_wR_factor_ref 0.1271
_reflns_number_gt 2588
_reflns_number_total 4629
_reflns_threshold_expression >2sigma(I)
_cod_data_source_file om801117g_si_001.cif
_cod_data_source_block cd27621
_cod_depositor_comments
;
The following automatic conversions were performed:

'_symmetry_cell_setting' value 'Monoclinic' changed to 'monoclinic'
according to /home/saulius/struct/CIF-dictionaries/cif_core.dic
dictionary named 'cif_core.dic' version 2.4.2 from 2011-04-26.

Automatic conversion script
Id: cif_fix_values 1715 2011-07-08 13:25:40Z adriana 
;
_cod_original_sg_symbol_H-M P2(1)/c
_cod_database_code 4068819

loop_
_symmetry_equiv_pos_as_xyz
'x, y, z'
'-x, y+1/2, -z+1/2'
'-x, -y, -z'
'x, -y-1/2, z-1/2'

loop_
_atom_site_label
_atom_site_type_symbol
_atom_site_fract_x
_atom_site_fract_y
_atom_site_fract_z
_atom_site_U_iso_or_equiv
_atom_site_adp_type
_atom_site_occupancy
_atom_site_symmetry_multiplicity
_atom_site_calc_flag
_atom_site_refinement_flags
Pd1 Pd 0.09595(3) 0.88162(6) 0.02171(2) 0.04065(18) Uani 1 1 d .
Br1 Br 0.45650(9) 1.33712(19) -0.06794(11) 0.1192(7) Uani 1 1 d .
Cl1 Cl -0.00986(10) 1.0046(2) 0.08738(8) 0.0483(4) Uani 1 1 d .
C1 C 0.2193(4) 0.7955(8) 0.1682(4) 0.0478(16) Uani 1 1 d .
C2 C 0.1883(4) 0.7766(7) 0.0987(3) 0.0401(15) Uani 1 1 d .
C3 C 0.1883(4) 0.6813(8) 0.0363(4) 0.0463(16) Uani 1 1 d .
C4 C 0.1978(4) 0.7719(8) -0.0276(3) 0.0478(16) Uani 1 1 d .
H4 H 0.1775 0.7112 -0.0731 0.057 Uiso 1 1 calc R
C5 C 0.1538(5) 0.5036(10) 0.0293(4) 0.0612(19) Uani 1 1 d .
C6 C 0.1808(6) 0.3935(11) -0.0162(5) 0.093(3) Uani 1 1 d .
H6A H 0.1620 0.2818 -0.0166 0.112 Uiso 1 1 calc R
H6B H 0.2186 0.4280 -0.0477 0.112 Uiso 1 1 calc R
C7 C 0.0935(6) 0.4473(10) 0.0794(4) 0.091(3) Uani 1 1 d .
H7A H 0.0464 0.5270 0.0780 0.117 Uiso 1 1 calc R
H7B H 0.1250 0.4402 0.1281 0.117 Uiso 1 1 calc R
H7C H 0.0701 0.3382 0.0644 0.117 Uiso 1 1 calc R
C8 C 0.2600(4) 0.9059(9) -0.0340(4) 0.0554(19) Uani 1 1 d .
C9 C 0.2527(5) 1.0048(10) -0.0961(4) 0.068(2) Uani 1 1 d .
H9 H 0.2067 0.9829 -0.1335 0.081 Uiso 1 1 calc R
C10 C 0.3110(5) 1.1366(10) -0.1059(5) 0.077(2) Uani 1 1 d .
H10 H 0.3020 1.2006 -0.1483 0.092 Uiso 1 1 calc R
C11 C 0.3775(6) 1.1688(12) -0.0555(6) 0.087(3) Uani 1 1 d .
C12 C 0.3878(6) 1.0820(17) 0.0072(6) 0.116(4) Uani 1 1 d .
H12 H 0.4323 1.1131 0.0445 0.131 Uiso 1 1 calc R
C13 C 0.3305(5) 0.9382(15) 0.0187(5) 0.109(4) Uani 1 1 d .
H13 H 0.3419 0.8718 0.0603 0.131 Uiso 1 1 calc R
C14 C 0.2985(4) 0.7128(9) 0.2060(4) 0.0559(19) Uani 1 1 d .
C15 C 0.3329(5) 0.5775(13) 0.1752(5) 0.099(3) Uani 1 1 d .
H15 H 0.3066 0.5424 0.1292 0.119 Uiso 1 1 calc R
C16 C 0.4071(7) 0.4876(15) 0.2102(6) 0.118(4) Uani 1 1 d .
H16 H 0.4285 0.3917 0.1901 0.133 Uiso 1 1 calc R
C17 C 0.4460(6) 0.5544(18) 0.2777(6) 0.110(5) Uani 1 1 d .
H17 H 0.4967 0.5040 0.3018 0.134 Uiso 1 1 calc R
C18 C 0.4127(6) 0.6892(13) 0.3093(5) 0.092(3) Uani 1 1 d .
H18 H 0.4392 0.7302 0.3543 0.110 Uiso 1 1 calc R
C19 C 0.3395(4) 0.7616(10) 0.2727(4) 0.069(2) Uani 1 1 d .
H19 H 0.3154 0.8517 0.2949 0.083 Uiso 1 1 calc R
C20 C 0.1757(4) 0.9179(9) 0.2127(3) 0.0538(19) Uani 1 1 d .
C21 C 0.1886(6) 1.0988(12) 0.2091(4) 0.086(3) Uani 1 1 d .
H21 H 0.2259 1.1421 0.1790 0.103 Uiso 1 1 calc R
C22 C 0.1470(8) 1.2049(15) 0.2488(6) 0.118(4) Uani 1 1 d .
H22 H 0.1557 1.3207 0.2450 0.131 Uiso 1 1 calc R
C23 C 0.0942(9) 1.1493(19) 0.2929(6) 0.118(7) Uani 1 1 d .
H23 H 0.0675 1.2259 0.3204 0.135 Uiso 1 1 calc R
C24 C 0.0773(6) 0.968(2) 0.2990(5) 0.116(5) Uani 1 1 d .
H24 H 0.0386 0.9301 0.3290 0.133 Uiso 1 1 calc R
C25 C 0.1205(5) 0.8512(11) 0.2585(4) 0.073(2) Uani 1 1 d .
H25 H 0.1124 0.7353 0.2624 0.088 Uiso 1 1 calc R

loop_
_atom_site_aniso_label
_atom_site_aniso_U_11
_atom_site_aniso_U_22
_atom_site_aniso_U_33
_atom_site_aniso_U_23
_atom_site_aniso_U_13
_atom_site_aniso_U_12
Pd1 0.0466(3) 0.0380(3) 0.0376(3) 0.0012(3) 0.0072(2) 0.0065(3)
Br1 0.1196(12) 0.1067(13) 0.187(2) 0.0096(12) 0.0336(13) -0.0466(10)
Cl1 0.0525(9) 0.0565(11) 0.0368(9) 0.0053(8) 0.0095(7) 0.0133(8)
C1 0.057(4) 0.041(4) 0.046(4) 0.005(3) 0.008(3) 0.007(3)
C2 0.039(3) 0.033(4) 0.049(4) 0.006(3) 0.008(3) 0.009(3)
C3 0.049(4) 0.039(4) 0.051(4) 0.005(3) 0.009(3) 0.015(3)
C4 0.057(4) 0.037(4) 0.050(4) -0.008(3) 0.013(3) 0.007(3)
C5 0.068(5) 0.062(5) 0.052(4) 0.003(4) 0.005(4) 0.016(4)
C6 0.122(7) 0.061(6) 0.100(7) -0.004(5) 0.029(6) 0.013(5)
C7 0.115(7) 0.071(6) 0.090(7) 0.014(5) 0.024(6) -0.015(5)
C8 0.054(4) 0.068(5) 0.049(4) -0.001(4) 0.021(4) 0.017(4)
C9 0.059(5) 0.078(6) 0.066(5) -0.002(5) 0.010(4) 0.009(4)
C10 0.073(6) 0.059(5) 0.105(7) 0.016(5) 0.032(5) 0.002(5)
C11 0.073(6) 0.089(7) 0.102(7) -0.011(6) 0.019(6) -0.017(5)
C12 0.074(6) 0.175(14) 0.093(8) -0.025(8) -0.001(6) -0.055(8)
C13 0.060(5) 0.169(12) 0.067(6) 0.021(6) 0.001(5) -0.019(7)
C14 0.054(4) 0.061(5) 0.056(5) 0.015(4) 0.016(4) 0.012(4)
C15 0.082(6) 0.148(9) 0.064(6) 0.012(6) -0.002(5) 0.053(6)
C16 0.107(8) 0.159(11) 0.118(9) 0.036(8) 0.023(7) 0.072(8)
C17 0.059(6) 0.167(13) 0.097(8) 0.071(9) -0.013(6) 0.007(8)
C18 0.069(6) 0.108(8) 0.094(7) 0.025(6) 0.001(5) 0.002(6)
C19 0.053(5) 0.075(6) 0.073(6) 0.016(5) -0.010(4) 0.006(4)
C20 0.057(4) 0.061(5) 0.039(4) -0.001(3) -0.009(3) 0.012(4)
C21 0.121(7) 0.080(7) 0.051(5) -0.008(5) -0.001(5) 0.018(6)
C22 0.165(12) 0.086(8) 0.073(7) -0.027(7) -0.011(7) 0.041(8)
C23 0.165(13) 0.157(13) 0.073(8) -0.056(9) -0.036(8) 0.098(11)
C24 0.081(7) 0.180(17) 0.048(6) -0.029(9) 0.016(5) 0.034(10)
C25 0.070(5) 0.099(7) 0.050(5) -0.001(5) 0.006(4) 0.005(5)

loop_
_atom_type_symbol
_atom_type_description
_atom_type_scat_dispersion_real
_atom_type_scat_dispersion_imag
_atom_type_scat_source
C C 0.0033 0.0016 'International Tables Vol C Tables 4.2.6.8 and 6.1.1.4'
H H 0.0000 0.0000 'International Tables Vol C Tables 4.2.6.8 and 6.1.1.4'
Cl Cl 0.1484 0.1585 'International Tables Vol C Tables 4.2.6.8 and 6.1.1.4'
Br Br -0.2901 2.4595 'International Tables Vol C Tables 4.2.6.8 and 6.1.1.4'
Pd Pd -0.9988 1.0072 'International Tables Vol C Tables 4.2.6.8 and 6.1.1.4'

loop_
_geom_angle_atom_site_label_1
_geom_angle_atom_site_label_2
_geom_angle_atom_site_label_3
_geom_angle
_geom_angle_site_symmetry_3
C2 Pd1 C3 38.8(2) .
C2 Pd1 C4 69.6(2) .
C3 Pd1 C4 38.9(2) .
C2 Pd1 Cl1 105.49(17) .
C3 Pd1 Cl1 137.53(18) .
C4 Pd1 Cl1 174.88(17) .
C2 Pd1 Cl1 167.31(17) 3_575
C3 Pd1 Cl1 130.99(18) 3_575
C4 Pd1 Cl1 97.88(17) 3_575
Cl1 Pd1 Cl1 86.94(5) 3_575
Pd1 Cl1 Pd1 93.06(5) 3_575
C2 C1 C14 124.6(6) .
C2 C1 C20 119.4(6) .
C14 C1 C20 115.9(6) .
C1 C2 C3 147.0(6) .
C1 C2 Pd1 138.8(5) .
C3 C2 Pd1 74.0(4) .
C2 C3 C4 116.2(6) .
C2 C3 C5 122.4(6) .
C4 C3 C5 119.0(6) .
C2 C3 Pd1 67.2(3) .
C4 C3 Pd1 70.7(3) .
C5 C3 Pd1 117.8(4) .
C3 C4 C8 126.6(6) .
C3 C4 Pd1 70.3(3) .
C8 C4 Pd1 106.3(4) .
C3 C4 H4 114.5 .
C8 C4 H4 114.5 .
Pd1 C4 H4 114.5 .
C6 C5 C7 119.6(8) .
C6 C5 C3 121.8(7) .
C7 C5 C3 118.5(6) .
C5 C6 H6A 120.0 .
C5 C6 H6B 120.0 .
H6A C6 H6B 120.0 .
C5 C7 H7A 109.5 .
C5 C7 H7B 109.5 .
H7A C7 H7B 109.5 .
C5 C7 H7C 109.5 .
H7A C7 H7C 109.5 .
H7B C7 H7C 109.5 .
C13 C8 C9 116.2(8) .
C13 C8 C4 122.8(7) .
C9 C8 C4 120.9(7) .
C8 C9 C10 123.8(8) .
C8 C9 H9 118.1 .
C10 C9 H9 118.1 .
C11 C10 C9 120.0(8) .
C11 C10 H10 120.0 .
C9 C10 H10 120.0 .
C10 C11 C12 119.8(9) .
C10 C11 Br1 120.9(8) .
C12 C11 Br1 119.2(9) .
C11 C12 C13 121.9(9) .
C11 C12 H12 119.0 .
C13 C12 H12 119.0 .
C8 C13 C12 117.9(9) .
C8 C13 H13 121.1 .
C12 C13 H13 121.1 .
C15 C14 C19 116.8(7) .
C15 C14 C1 120.1(7) .
C19 C14 C1 123.0(7) .
C14 C15 C16 122.8(9) .
C14 C15 H15 118.6 .
C16 C15 H15 118.6 .
C17 C16 C15 115.0(10) .
C17 C16 H16 122.5 .
C15 C16 H16 122.5 .
C18 C17 C16 123.0(9) .
C18 C17 H17 118.5 .
C16 C17 H17 118.5 .
C19 C18 C17 117.3(10) .
C19 C18 H18 121.4 .
C17 C18 H18 121.4 .
C18 C19 C14 125.0(9) .
C18 C19 H19 117.5 .
C14 C19 H19 117.5 .
C25 C20 C21 120.1(7) .
C25 C20 C1 117.4(7) .
C21 C20 C1 122.4(7) .
C22 C21 C20 120.7(9) .
C22 C21 H21 119.6 .
C20 C21 H21 119.6 .
C23 C22 C21 121.8(12) .
C23 C22 H22 119.1 .
C21 C22 H22 119.1 .
C22 C23 C24 120.6(12) .
C22 C23 H23 119.7 .
C24 C23 H23 119.7 .
C25 C24 C23 119.5(11) .
C25 C24 H24 120.3 .
C23 C24 H24 120.2 .
C20 C25 C24 117.2(9) .
C20 C25 H25 121.4 .
C24 C25 H25 121.4 .

loop_
_geom_bond_atom_site_label_1
_geom_bond_atom_site_label_2
_geom_bond_distance
_geom_bond_site_symmetry_2
Pd1 C2 2.034(6) .
Pd1 C3 2.121(6) .
Pd1 C4 2.127(6) .
Pd1 Cl1 2.3950(15) .
Pd1 Cl1 2.4188(15) 3_575
Br1 C11 1.846(9) .
Cl1 Pd1 2.4188(15) 3_575
C1 C2 1.315(8) .
C1 C14 1.466(8) .
C1 C20 1.501(9) .
C2 C3 1.384(8) .
C3 C4 1.415(8) .
C3 C5 1.502(9) .
C4 C8 1.449(8) .
C4 H4 0.9800 .
C5 C6 1.327(9) .
C5 C7 1.485(9) .
C6 H6A 0.9300 .
C6 H6B 0.9300 .
C7 H7A 0.9600 .
C7 H7B 0.9600 .
C7 H7C 0.9600 .
C8 C13 1.370(10) .
C8 C9 1.385(9) .
C9 C10 1.408(10) .
C9 H9 0.9300 .
C10 C11 1.303(11) .
C10 H10 0.9300 .
C11 C12 1.340(13) .
C12 C13 1.477(13) .
C12 H12 0.9300 .
C13 H13 0.9300 .
C14 C15 1.361(10) .
C14 C19 1.358(9) .
C15 C16 1.418(11) .
C15 H15 0.9300 .
C16 C17 1.407(14) .
C16 H16 0.9300 .
C17 C18 1.357(13) .
C17 H17 0.9300 .
C18 C19 1.353(10) .
C18 H18 0.9300 .
C19 H19 0.9300 .
C20 C25 1.400(9) .
C20 C21 1.448(10) .
C21 C22 1.345(12) .
C21 H21 0.9300 .
C22 C23 1.320(15) .
C22 H22 0.9300 .
C23 C24 1.464(16) .
C23 H23 0.9300 .
C24 C25 1.423(12) .
C24 H24 0.9300 .
C25 H25 0.9300 .

loop_
_geom_torsion_atom_site_label_1
_geom_torsion_atom_site_label_2
_geom_torsion_atom_site_label_3
_geom_torsion_atom_site_label_4
_geom_torsion
_geom_torsion_site_symmetry_1
_geom_torsion_site_symmetry_4
C2 Pd1 Cl1 Pd1 177.34(18) . 3_575
C3 Pd1 Cl1 Pd1 -156.1(3) . 3_575
C4 Pd1 Cl1 Pd1 160(2) . 3_575
Cl1 Pd1 Cl1 Pd1 0.0 3_575 3_575
C14 C1 C2 C3 17.4(15) . .
C20 C1 C2 C3 -166.8(9) . .
C14 C1 C2 Pd1 -169.6(5) . .
C20 C1 C2 Pd1 6.2(11) . .
C3 Pd1 C2 C1 -176.1(9) . .
C4 Pd1 C2 C1 153.5(8) . .
Cl1 Pd1 C2 C1 -24.8(8) . .
Cl1 Pd1 C2 C1 143.0(7) 3_575 .
C4 Pd1 C2 C3 -30.4(4) . .
Cl1 Pd1 C2 C3 151.2(3) . .
Cl1 Pd1 C2 C3 -41.0(10) 3_575 .
C1 C2 C3 C4 -132.1(10) . .
Pd1 C2 C3 C4 52.7(5) . .
C1 C2 C3 C5 65.8(13) . .
Pd1 C2 C3 C5 -109.4(6) . .
C1 C2 C3 Pd1 175.2(11) . .
C4 Pd1 C3 C2 130.9(6) . .
Cl1 Pd1 C3 C2 -43.4(5) . .
Cl1 Pd1 C3 C2 169.0(3) 3_575 .
C2 Pd1 C3 C4 -130.9(6) . .
Cl1 Pd1 C3 C4 -174.3(3) . .
Cl1 Pd1 C3 C4 38.1(5) 3_575 .
C2 Pd1 C3 C5 115.8(7) . .
C4 Pd1 C3 C5 -113.3(7) . .
Cl1 Pd1 C3 C5 72.4(6) . .
Cl1 Pd1 C3 C5 -75.2(5) 3_575 .
C2 C3 C4 C8 45.2(9) . .
C5 C3 C4 C8 -152.1(6) . .
Pd1 C3 C4 C8 96.1(6) . .
C2 C3 C4 Pd1 -50.9(5) . .
C5 C3 C4 Pd1 111.8(5) . .
C2 Pd1 C4 C3 30.4(4) . .
Cl1 Pd1 C4 C3 48(2) . .
Cl1 Pd1 C4 C3 -152.0(4) 3_575 .
C2 Pd1 C4 C8 -93.4(5) . .
C3 Pd1 C4 C8 -123.7(6) . .
Cl1 Pd1 C4 C8 -75(2) . .
Cl1 Pd1 C4 C8 84.3(4) 3_575 .
C2 C3 C5 C6 -155.2(7) . .
C4 C3 C5 C6 43.2(10) . .
Pd1 C3 C5 C6 125.5(7) . .
C2 C3 C5 C7 19.7(9) . .
C4 C3 C5 C7 -141.9(6) . .
Pd1 C3 C5 C7 -59.7(8) . .
C3 C4 C8 C13 14.2(10) . .
Pd1 C4 C8 C13 91.6(7) . .
C3 C4 C8 C9 -168.5(6) . .
Pd1 C4 C8 C9 -91.1(6) . .
C13 C8 C9 C10 -2.3(11) . .
C4 C8 C9 C10 -179.8(6) . .
C8 C9 C10 C11 1.6(12) . .
C9 C10 C11 C12 -3.3(14) . .
C9 C10 C11 Br1 178.3(6) . .
C10 C11 C12 C13 5.9(17) . .
Br1 C11 C12 C13 -175.8(7) . .
C9 C8 C13 C12 4.5(12) . .
C4 C8 C13 C12 -178.0(7) . .
C11 C12 C13 C8 -6.6(15) . .
C2 C1 C14 C15 -16.7(11) . .
C20 C1 C14 C15 167.4(7) . .
C2 C1 C14 C19 165.2(7) . .
C20 C1 C14 C19 -10.7(10) . .
C19 C14 C15 C16 1.0(13) . .
C1 C14 C15 C16 -177.3(8) . .
C14 C15 C16 C17 -3.5(15) . .
C15 C16 C17 C18 3.5(15) . .
C16 C17 C18 C19 -0.9(15) . .
C17 C18 C19 C14 -2.0(13) . .
C15 C14 C19 C18 2.0(12) . .
C1 C14 C19 C18 -179.8(7) . .
C2 C1 C20 C25 102.4(7) . .
C14 C1 C20 C25 -81.5(7) . .
C2 C1 C20 C21 -77.1(9) . .
C14 C1 C20 C21 99.0(8) . .
C25 C20 C21 C22 -0.8(11) . .
C1 C20 C21 C22 178.6(7) . .
C20 C21 C22 C23 0.9(15) . .
C21 C22 C23 C24 -1.4(18) . .
C22 C23 C24 C25 2.0(16) . .
C21 C20 C25 C24 1.4(10) . .
C1 C20 C25 C24 -178.1(6) . .
C23 C24 C25 C20 -1.9(12) . .
